data_7049266
loop_
_publ_author_name
'Hong, Dongjing'
'Zhu, Xiancui'
'Wang, Shaowu'
'Wei, Yun'
'Zhou, Shuangliu'
'Huang, Zeming'
'Zhu, Shan'
'Wang, Ruru'
'Yue, Wenrun'
'Mu, Xiaolong'

_publ_section_title
;
 Synthesis, characterization, and reactivity of dinuclear
 organo-rare-earth-metal alkyl complexes supported by
 2-amidate-functionalized indolyl ligands: substituent effects on
 coordination and reactivity.
;
_journal_issue 16
_journal_name_full 'Dalton transactions (Cambridge, England : 2003)'
_journal_page_first 5230
_journal_page_last 5242
_journal_paper_doi 10.1039/c9dt00507b
_journal_volume 48
_journal_year 2019
_chemical_formula_moiety 'C66 H92 N6 O6 Y2'
_chemical_formula_sum 'C66 H92 N6 O6 Y2'
_chemical_formula_weight 1243.27
_space_group_crystal_system monoclinic
_space_group_IT_number 14
_space_group_name_Hall '-P 2yn'
_space_group_name_H-M_alt 'P 1 21/n 1'
_symmetry_space_group_name_Hall '-P 2yn'
_symmetry_space_group_name_H-M 'P 1 21/n 1'
_atom_sites_solution_hydrogens geom
_atom_sites_solution_primary dual
_audit_creation_date 2018-03-26
_audit_creation_method
;
Olex2 1.2
(compiled 2017.08.10 svn.r3458 for OlexSys, GUI svn.r5381)
;
_audit_update_record
;
2018-03-27 deposited with the CCDC.    2019-03-07 downloaded from the CCDC.
;
_cell_angle_alpha 90
_cell_angle_beta 90.1120(10)
_cell_angle_gamma 90
_cell_formula_units_Z 2
_cell_length_a 11.4194(11)
_cell_length_b 15.3671(15)
_cell_length_c 18.6412(18)
_cell_measurement_reflns_used 9938
_cell_measurement_temperature 293(2)
_cell_measurement_theta_max 25.33
_cell_measurement_theta_min 2.18
_cell_volume 3271.2(5)
_computing_cell_refinement 'SAINT v8.34A (Bruker, 2013)'
_computing_data_collection 'Bruker APEX2'
_computing_data_reduction 'SAINT v8.34A (Bruker, 2013)'
_computing_molecular_graphics 'Olex2 (Dolomanov et al., 2009)'
_computing_publication_material 'Olex2 (Dolomanov et al., 2009)'
_computing_structure_refinement 'ShelXL (Sheldrick, 2015)'
_computing_structure_solution 'ShelXT (Sheldrick, 2015)'
_diffrn_ambient_temperature 293.15
_diffrn_measured_fraction_theta_full 0.999
_diffrn_measured_fraction_theta_max 0.997
_diffrn_measurement_device_type 'Bruker APEX-II CCD'
_diffrn_measurement_method '\f and \w scans'
_diffrn_radiation_type MoK\a
_diffrn_radiation_wavelength 0.71073
_diffrn_reflns_av_R_equivalents 0.0447
_diffrn_reflns_av_unetI/netI 0.0332
_diffrn_reflns_Laue_measured_fraction_full 0.999
_diffrn_reflns_Laue_measured_fraction_max 0.997
_diffrn_reflns_limit_h_max 13
_diffrn_reflns_limit_h_min -13
_diffrn_reflns_limit_k_max 18
_diffrn_reflns_limit_k_min -18
_diffrn_reflns_limit_l_max 22
_diffrn_reflns_limit_l_min -22
_diffrn_reflns_number 32723
_diffrn_reflns_point_group_measured_fraction_full 0.999
_diffrn_reflns_point_group_measured_fraction_max 0.997
_diffrn_reflns_theta_full 25.242
_diffrn_reflns_theta_max 25.450
_diffrn_reflns_theta_min 1.717
_diffrn_standards_number 0
_exptl_absorpt_coefficient_mu 1.818
_exptl_absorpt_correction_type none
_exptl_crystal_colour colourless
_exptl_crystal_colour_primary colourless
_exptl_crystal_density_diffrn 1.262
_exptl_crystal_description block
_exptl_crystal_F_000 1312
_exptl_crystal_size_max 0.23
_exptl_crystal_size_mid 0.21
_exptl_crystal_size_min 0.2
_refine_diff_density_max 0.391
_refine_diff_density_min -0.260
_refine_diff_density_rms 0.045
_refine_ls_extinction_method none
_refine_ls_goodness_of_fit_ref 1.008
_refine_ls_hydrogen_treatment constr
_refine_ls_matrix_type full
_refine_ls_number_parameters 394
_refine_ls_number_reflns 6048
_refine_ls_number_restraints 729
_refine_ls_restrained_S_all 1.085
_refine_ls_R_factor_all 0.0578
_refine_ls_R_factor_gt 0.0360
_refine_ls_shift/su_max 0.001
_refine_ls_shift/su_mean 0.000
_refine_ls_structure_factor_coef Fsqd
_refine_ls_weighting_details 'w=1/[\s^2^(Fo^2^)+(0.0489P)^2^+1.1006P] where P=(Fo^2^+2Fc^2^)/3'
_refine_ls_weighting_scheme calc
_refine_ls_wR_factor_gt 0.0857
_refine_ls_wR_factor_ref 0.0953
_reflns_Friedel_coverage 0.000
_reflns_number_gt 4573
_reflns_number_total 6048
_reflns_threshold_expression 'I > 2\s(I)'
_cod_data_source_file c9dt00507b2.cif
_cod_data_source_block 1cc
_cod_depositor_comments 'Adding full bibliography for 7049263--7049284.cif.'
_cod_database_code 7049266
_shelx_shelxl_version_number 2018/1
_shelx_space_group_comment
;
The symmetry employed for this shelxl refinement is uniquely defined
by the following loop, which should always be used as a source of
symmetry information in preference to the above space-group names.
They are only intended as comments.
;
_shelx_estimated_absorpt_t_max 0.713
_shelx_estimated_absorpt_t_min 0.680
_olex2_refinement_description
;
1. Fixed Uiso
 At 1.2 times of:
  All C(H) groups, All C(H,H) groups, All C(H,H,H,H) groups
 At 1.5 times of:
  All C(H,H,H) groups
2. Restrained distances
 C26-C27
 1.5 with sigma of 0.02
 C28-C29
 1.5 with sigma of 0.02
 C32-C33
 1.5 with sigma of 0.02
3. Uiso/Uaniso restraints and constraints
C1 \\sim C2 \\sim C3 \\sim C4 \\sim C5 \\sim C6 \\sim C7 \\sim C8 \\sim C9
\\sim C10 \\sim C11 \\sim C12 \\sim C13 \\sim C14 \\sim C15 \\sim C16 \\sim C17
\\sim C18 \\sim C19 \\sim C20 \\sim C21 \\sim C22 \\sim C23 \\sim C24 \\sim C25
\\sim C26 \\sim C27 \\sim C27A \\sim C28 \\sim C28A \\sim C29 \\sim C30 \\sim
C31 \\sim C32 \\sim C33 \\sim C32A: within 3.8A with sigma of 0.01 and sigma
for terminal atoms of 0.02
Uanis(O2) \\sim Ueq, Uanis(C26) \\sim Ueq, Uanis(C27) \\sim Ueq, Uanis(C27A)
\\sim Ueq, Uanis(C28) \\sim Ueq, Uanis(C28A) \\sim Ueq, Uanis(C29) \\sim Ueq:
with sigma of 0.02 and sigma for terminal atoms of 0.04
4. Others
 Sof(H26C)=Sof(H26D)=Sof(C27A)=Sof(H27C)=Sof(H27D)=Sof(C28A)=Sof(H28C)=
 Sof(H28D)=Sof(H29C)=Sof(H29D)=Sof(H31C)=Sof(H31D)=Sof(H33C)=Sof(H33D)=
 Sof(C32A)=Sof(H32C)=Sof(H32D)=1-FVAR(1)
 Sof(H26A)=Sof(H26B)=Sof(C27)=Sof(H27A)=Sof(H27B)=Sof(C28)=Sof(H28A)=Sof(H28B)=
 Sof(H29A)=Sof(H29B)=Sof(H31A)=Sof(H31B)=Sof(C32)=Sof(H32A)=Sof(H32B)=Sof(H33A)=
 Sof(H33B)=FVAR(1)
5.a Ternary CH refined with riding coordinates:
 C16(H16), C19(H19)
5.b Secondary CH2 refined with riding coordinates:
 C23(H23A,H23B), C26(H26A,H26B), C26(H26C,H26D), C27(H27A,H27B), C27A(H27C,
 H27D), C28(H28A,H28B), C28A(H28C,H28D), C29(H29A,H29B), C29(H29C,H29D),
 C30(H30A,H30B), C31(H31A,H31B), C31(H31C,H31D), C32(H32A,H32B), C33(H33A,H33B),
  C33(H33C,H33D), C32A(H32C,H32D)
5.c Aromatic/amide H refined with riding coordinates:
 C2(H2), C4(H4), C5(H5), C6(H6), C7(H7), C12(H12), C13(H13), C14(H14), C24(H24)
5.d X=CH2 refined with riding coordinates:
 C25(H25A,H25B)
5.e Idealised Me refined as rotating group:
 C17(H17A,H17B,H17C), C18(H18A,H18B,H18C), C20(H20A,H20B,H20C), C21(H21A,H21B,
 H21C), C22(H22A,H22B,H22C)
;
_olex2_submission_special_instructions 'No special instructions were received'

loop_
_space_group_symop_operation_xyz
'x, y, z'
'-x+1/2, y+1/2, -z+1/2'
'-x, -y, -z'
'x-1/2, -y-1/2, z-1/2'

loop_
_atom_site_label
_atom_site_type_symbol
_atom_site_fract_x
_atom_site_fract_y
_atom_site_fract_z
_atom_site_U_iso_or_equiv
_atom_site_adp_type
_atom_site_occupancy
_atom_site_site_symmetry_order
_atom_site_calc_flag
_atom_site_refinement_flags_posn
_atom_site_refinement_flags_adp
_atom_site_refinement_flags_occupancy
_atom_site_disorder_assembly
_atom_site_disorder_group
Y1 Y 0.44296(2) 0.43200(2) 0.58048(2) 0.04194(10) Uani 1 1 d . . . . .
O1 O 0.54045(17) 0.55252(11) 0.54036(9) 0.0522(5) Uani 1 1 d . . . . .
O2 O 0.63407(17) 0.36601(16) 0.59652(11) 0.0724(6) Uani 1 1 d . U . . .
O3 O 0.39941(18) 0.29869(12) 0.64216(10) 0.0637(5) Uani 1 1 d . . . . .
N1 N 0.50236(19) 0.52717(15) 0.67560(11) 0.0496(5) Uani 1 1 d . . . . .
N2 N 0.59279(19) 0.69044(14) 0.54382(11) 0.0481(5) Uani 1 1 d . . . . .
N3 N 0.2639(2) 0.47532(16) 0.59639(13) 0.0586(6) Uani 1 1 d . . . . .
C1 C 0.5492(2) 0.60694(18) 0.65660(13) 0.0501(6) Uani 1 1 d . U . . .
C2 C 0.5740(3) 0.6576(2) 0.71548(14) 0.0648(7) Uani 1 1 d . U . . .
H2 H 0.606528 0.713078 0.715378 0.078 Uiso 1 1 calc R . . . .
C3 C 0.5402(3) 0.6088(2) 0.77601(14) 0.0606(7) Uani 1 1 d . U . . .
C4 C 0.5422(3) 0.6226(2) 0.85053(16) 0.0801(9) Uani 1 1 d . U . . .
H4 H 0.574320 0.673256 0.869436 0.096 Uiso 1 1 calc R . . . .
C5 C 0.4963(4) 0.5604(2) 0.89500(17) 0.0793(9) Uani 1 1 d . U . . .
H5 H 0.496884 0.569515 0.944316 0.095 Uiso 1 1 calc R . . . .
C6 C 0.4492(3) 0.4846(2) 0.86795(16) 0.0722(9) Uani 1 1 d . U . . .
H6 H 0.416759 0.444260 0.899319 0.087 Uiso 1 1 calc R . . . .
C7 C 0.4492(3) 0.4674(2) 0.79560(15) 0.0628(7) Uani 1 1 d . U . . .
H7 H 0.419239 0.415268 0.778046 0.075 Uiso 1 1 calc R . . . .
C8 C 0.4950(2) 0.52962(19) 0.74911(13) 0.0517(6) Uani 1 1 d . U . . .
C9 C 0.5642(2) 0.62228(17) 0.57930(13) 0.0470(6) Uani 1 1 d . U . . .
C10 C 0.6161(3) 0.77276(18) 0.57641(14) 0.0545(7) Uani 1 1 d . U . . .
C11 C 0.7303(3) 0.7954(2) 0.59723(15) 0.0619(7) Uani 1 1 d . U . . .
C12 C 0.7505(3) 0.8804(2) 0.62119(18) 0.0787(9) Uani 1 1 d . U . . .
H12 H 0.825703 0.896536 0.635024 0.094 Uiso 1 1 calc R . . . .
C13 C 0.6634(4) 0.9393(2) 0.6246(2) 0.0861(10) Uani 1 1 d . U . . .
H13 H 0.679306 0.995386 0.640664 0.103 Uiso 1 1 calc R . . . .
C14 C 0.5517(4) 0.9174(2) 0.6048(2) 0.0823(10) Uani 1 1 d . U . . .
H14 H 0.492727 0.959050 0.607744 0.099 Uiso 1 1 calc R . . . .
C15 C 0.5244(3) 0.8341(2) 0.58036(16) 0.0644(7) Uani 1 1 d . U . . .
C16 C 0.8308(3) 0.7321(2) 0.59410(17) 0.0724(8) Uani 1 1 d . U . . .
H16 H 0.799279 0.675454 0.579611 0.087 Uiso 1 1 calc R . . . .
C17 C 0.8903(4) 0.7207(3) 0.6677(2) 0.1114(14) Uani 1 1 d . U . . .
H17A H 0.921711 0.775501 0.683313 0.167 Uiso 1 1 calc GR . . . .
H17B H 0.952514 0.678955 0.663808 0.167 Uiso 1 1 calc GR . . . .
H17C H 0.833810 0.700524 0.701986 0.167 Uiso 1 1 calc GR . . . .
C18 C 0.9222(3) 0.7588(3) 0.5390(2) 0.1011(12) Uani 1 1 d . U . . .
H18A H 0.884760 0.768950 0.493586 0.152 Uiso 1 1 calc GR . . . .
H18B H 0.979102 0.713249 0.533995 0.152 Uiso 1 1 calc GR . . . .
H18C H 0.960463 0.811177 0.554586 0.152 Uiso 1 1 calc GR . . . .
C19 C 0.3997(3) 0.8112(2) 0.56135(18) 0.0739(9) Uani 1 1 d . U . . .
H19 H 0.401894 0.756296 0.534605 0.089 Uiso 1 1 calc R . . . .
C20 C 0.3263(4) 0.7956(3) 0.6284(2) 0.1027(13) Uani 1 1 d . U . . .
H20A H 0.361862 0.750716 0.656856 0.154 Uiso 1 1 calc GR . . . .
H20B H 0.248824 0.777955 0.614612 0.154 Uiso 1 1 calc GR . . . .
H20C H 0.322046 0.848339 0.655856 0.154 Uiso 1 1 calc GR . . . .
C21 C 0.3400(4) 0.8776(3) 0.5140(2) 0.1054(13) Uani 1 1 d . U . . .
H21A H 0.329839 0.930831 0.540257 0.158 Uiso 1 1 calc GR . . . .
H21B H 0.264833 0.855834 0.499384 0.158 Uiso 1 1 calc GR . . . .
H21C H 0.387227 0.888317 0.472442 0.158 Uiso 1 1 calc GR . . . .
C22 C 0.1733(3) 0.4245(3) 0.5632(2) 0.0884(11) Uani 1 1 d . U . . .
H22A H 0.122714 0.401235 0.599551 0.133 Uiso 1 1 calc GR . . . .
H22B H 0.207855 0.377683 0.536605 0.133 Uiso 1 1 calc GR . . . .
H22C H 0.128614 0.460753 0.531352 0.133 Uiso 1 1 calc GR . . . .
C23 C 0.2139(3) 0.5452(2) 0.6384(2) 0.0778(10) Uani 1 1 d . U . . .
H23A H 0.157597 0.576504 0.609181 0.093 Uiso 1 1 calc R . . . .
H23B H 0.275502 0.585569 0.651701 0.093 Uiso 1 1 calc R . . . .
C24 C 0.1552(4) 0.5143(3) 0.7041(2) 0.0914(11) Uani 1 1 d . U . . .
H24 H 0.203388 0.496243 0.741531 0.110 Uiso 1 1 calc R . . . .
C25 C 0.0453(5) 0.5098(4) 0.7146(3) 0.1321(17) Uani 1 1 d . U . . .
H25A H -0.006497 0.527069 0.678757 0.159 Uiso 1 1 calc R . . . .
H25B H 0.016753 0.489249 0.758107 0.159 Uiso 1 1 calc R . . . .
C26 C 0.6804(4) 0.3464(3) 0.6665(2) 0.1059(12) Uani 1 1 d D U . . .
H26A H 0.623653 0.360146 0.703428 0.127 Uiso 0.658(7) 1 calc R . P A 1
H26B H 0.700638 0.285209 0.670055 0.127 Uiso 0.658(7) 1 calc R . P A 1
H26C H 0.660968 0.392834 0.699582 0.127 Uiso 0.342(7) 1 calc R . P A 2
H26D H 0.645809 0.292889 0.684226 0.127 Uiso 0.342(7) 1 calc R . P A 2
C27 C 0.7818(7) 0.3993(7) 0.6736(4) 0.1080(19) Uani 0.658(7) 1 d D U P A 1
H27A H 0.844175 0.367083 0.697020 0.130 Uiso 0.658(7) 1 calc R . P A 1
H27B H 0.764417 0.450513 0.702052 0.130 Uiso 0.658(7) 1 calc R . P A 1
C27A C 0.8032(11) 0.3371(12) 0.6622(7) 0.101(2) Uani 0.342(7) 1 d . U P A 2
H27C H 0.826594 0.279317 0.677609 0.121 Uiso 0.342(7) 1 calc R . P A 2
H27D H 0.841763 0.379603 0.692580 0.121 Uiso 0.342(7) 1 calc R . P A 2
C28 C 0.8170(6) 0.4245(6) 0.6002(3) 0.1039(18) Uani 0.658(7) 1 d D U P A 1
H28A H 0.896422 0.405560 0.590455 0.125 Uiso 0.658(7) 1 calc R . P A 1
H28B H 0.812954 0.487141 0.594383 0.125 Uiso 0.658(7) 1 calc R . P A 1
C28A C 0.8346(10) 0.3509(12) 0.5871(7) 0.102(2) Uani 0.342(7) 1 d . U P A 2
H28C H 0.896225 0.394154 0.583523 0.123 Uiso 0.342(7) 1 calc R . P A 2
H28D H 0.862485 0.297087 0.566016 0.123 Uiso 0.342(7) 1 calc R . P A 2
C29 C 0.7322(3) 0.3802(3) 0.55085(18) 0.0834(10) Uani 1 1 d D U . . .
H29A H 0.711769 0.417100 0.510536 0.100 Uiso 0.658(7) 1 calc R . P A 1
H29B H 0.763576 0.325628 0.533065 0.100 Uiso 0.658(7) 1 calc R . P A 1
H29C H 0.722190 0.348282 0.506345 0.100 Uiso 0.342(7) 1 calc R . P A 2
H29D H 0.739152 0.441556 0.539580 0.100 Uiso 0.342(7) 1 calc R . P A 2
C30 C 0.4405(4) 0.2136(2) 0.6218(2) 0.0871(10) Uani 1 1 d . U . . .
H30A H 0.499593 0.193182 0.655224 0.104 Uiso 1 1 calc R . . . .
H30B H 0.474141 0.215044 0.574065 0.104 Uiso 1 1 calc R . . . .
C31 C 0.3389(4) 0.1571(3) 0.6233(3) 0.1161(14) Uani 1 1 d . U . . .
H31A H 0.358371 0.102250 0.646162 0.139 Uiso 0.658(7) 1 calc R . P A 1
H31B H 0.312118 0.145180 0.574841 0.139 Uiso 0.658(7) 1 calc R . P A 1
H31C H 0.360216 0.096150 0.627136 0.139 Uiso 0.342(7) 1 calc R . P A 2
H31D H 0.288288 0.165677 0.582023 0.139 Uiso 0.342(7) 1 calc R . P A 2
C32 C 0.2444(7) 0.2035(5) 0.6652(4) 0.0909(19) Uani 0.658(7) 1 d D U P A 1
H32A H 0.178353 0.218053 0.634637 0.109 Uiso 0.658(7) 1 calc R . P A 1
H32B H 0.217086 0.168103 0.704870 0.109 Uiso 0.658(7) 1 calc R . P A 1
C33 C 0.3038(3) 0.2824(2) 0.6911(2) 0.0866(11) Uani 1 1 d D U . . .
H33A H 0.250073 0.331231 0.691477 0.104 Uiso 0.658(7) 1 calc R . P A 1
H33B H 0.333287 0.273552 0.739384 0.104 Uiso 0.658(7) 1 calc R . P A 1
H33C H 0.323523 0.304260 0.738397 0.104 Uiso 0.342(7) 1 calc R . P A 2
H33D H 0.233948 0.312209 0.674578 0.104 Uiso 0.342(7) 1 calc R . P A 2
C32A C 0.2830(16) 0.1931(10) 0.6945(9) 0.099(3) Uani 0.342(7) 1 d . U P A 2
H32C H 0.199661 0.180917 0.696148 0.119 Uiso 0.342(7) 1 calc R . P A 2
H32D H 0.320227 0.167632 0.736338 0.119 Uiso 0.342(7) 1 calc R . P A 2

loop_
_atom_site_aniso_label
_atom_site_aniso_U_11
_atom_site_aniso_U_22
_atom_site_aniso_U_33
_atom_site_aniso_U_23
_atom_site_aniso_U_13
_atom_site_aniso_U_12
Y1 0.04357(15) 0.04488(15) 0.03739(14) 0.00373(11) 0.00774(10) -0.00416(12)
O1 0.0686(12) 0.0523(11) 0.0357(9) -0.0057(8) 0.0081(9) -0.0217(9)
O2 0.0502(12) 0.1072(18) 0.0599(13) 0.0277(12) 0.0039(10) 0.0106(11)
O3 0.0783(14) 0.0523(11) 0.0605(12) 0.0095(10) 0.0291(10) -0.0013(10)
N1 0.0539(14) 0.0586(14) 0.0364(12) 0.0019(10) 0.0036(10) -0.0077(11)
N2 0.0576(14) 0.0469(13) 0.0400(12) -0.0020(10) 0.0073(10) -0.0078(10)
N3 0.0478(14) 0.0674(16) 0.0605(15) -0.0034(13) 0.0136(11) 0.0020(12)
C1 0.0603(16) 0.0527(14) 0.0372(13) -0.0015(12) 0.0042(12) -0.0077(13)
C2 0.0892(19) 0.0643(16) 0.0409(14) -0.0062(13) 0.0062(14) -0.0125(15)
C3 0.0775(18) 0.0683(17) 0.0361(14) -0.0040(13) 0.0038(13) 0.0020(15)
C4 0.114(2) 0.082(2) 0.0445(16) -0.0097(15) 0.0018(16) 0.0016(19)
C5 0.108(2) 0.093(2) 0.0367(15) 0.0010(16) 0.0074(16) 0.0161(19)
C6 0.086(2) 0.086(2) 0.0449(16) 0.0179(16) 0.0117(15) 0.0162(18)
C7 0.0737(18) 0.0726(17) 0.0421(15) 0.0098(14) 0.0049(14) 0.0031(15)
C8 0.0561(15) 0.0642(16) 0.0346(13) 0.0037(12) 0.0045(11) 0.0057(13)
C9 0.0514(14) 0.0520(15) 0.0378(13) -0.0038(12) 0.0065(11) -0.0098(12)
C10 0.0728(17) 0.0485(14) 0.0423(13) 0.0010(11) 0.0108(12) -0.0081(13)
C11 0.0755(18) 0.0566(16) 0.0538(15) -0.0043(13) 0.0041(14) -0.0137(14)
C12 0.091(2) 0.067(2) 0.078(2) -0.0108(16) 0.0026(17) -0.0214(18)
C13 0.109(2) 0.0582(19) 0.091(2) -0.0139(17) 0.006(2) -0.0132(19)
C14 0.103(2) 0.0581(19) 0.086(2) -0.0070(16) 0.0130(19) 0.0065(17)
C15 0.0820(19) 0.0559(16) 0.0554(15) -0.0019(13) 0.0130(14) -0.0042(15)
C16 0.075(2) 0.0735(19) 0.0686(19) -0.0130(16) -0.0015(16) -0.0133(16)
C17 0.121(3) 0.122(3) 0.091(3) -0.012(3) -0.024(2) 0.022(3)
C18 0.086(3) 0.118(3) 0.099(3) -0.019(2) 0.018(2) -0.024(2)
C19 0.078(2) 0.0704(19) 0.0734(19) -0.0086(16) 0.0140(16) 0.0082(17)
C20 0.094(3) 0.106(3) 0.108(3) 0.011(2) 0.030(2) -0.003(2)
C21 0.103(3) 0.118(3) 0.096(3) 0.008(2) 0.011(2) 0.032(3)
C22 0.062(2) 0.122(3) 0.081(2) -0.022(2) 0.0082(18) -0.005(2)
C23 0.066(2) 0.073(2) 0.094(3) -0.0030(18) 0.0185(19) 0.0077(17)
C24 0.090(3) 0.100(3) 0.085(2) -0.016(2) 0.027(2) 0.018(2)
C25 0.116(4) 0.157(4) 0.124(4) 0.000(3) 0.049(3) -0.002(3)
C26 0.083(2) 0.159(3) 0.075(2) 0.037(2) 0.0004(19) 0.016(2)
C27 0.093(3) 0.151(4) 0.080(3) 0.010(4) -0.013(3) -0.007(4)
C27A 0.075(4) 0.146(5) 0.082(4) 0.024(4) -0.011(4) 0.017(4)
C28 0.076(3) 0.147(4) 0.089(3) 0.016(3) -0.003(3) -0.018(3)
C28A 0.074(4) 0.145(5) 0.088(4) 0.020(4) 0.004(4) 0.013(4)
C29 0.0551(18) 0.127(3) 0.068(2) 0.014(2) 0.0093(16) 0.0082(19)
C30 0.110(3) 0.068(2) 0.083(2) 0.0130(18) 0.0337(19) 0.0169(19)
C31 0.154(4) 0.077(2) 0.117(3) -0.005(2) 0.037(3) -0.016(2)
C32 0.106(4) 0.078(3) 0.089(4) 0.013(3) 0.015(3) -0.028(3)
C33 0.103(3) 0.073(2) 0.083(2) 0.0110(18) 0.0471(19) -0.0111(19)
C32A 0.123(5) 0.077(4) 0.098(5) 0.018(5) 0.041(4) -0.016(4)

loop_
_atom_type_symbol
_atom_type_description
_atom_type_scat_dispersion_real
_atom_type_scat_dispersion_imag
_atom_type_scat_source
C C 0.0033 0.0016 'International Tables Vol C Tables 4.2.6.8 and 6.1.1.4'
H H 0.0000 0.0000 'International Tables Vol C Tables 4.2.6.8 and 6.1.1.4'
N N 0.0061 0.0033 'International Tables Vol C Tables 4.2.6.8 and 6.1.1.4'
O O 0.0106 0.0060 'International Tables Vol C Tables 4.2.6.8 and 6.1.1.4'
Y Y -2.7962 3.5667 'International Tables Vol C Tables 4.2.6.8 and 6.1.1.4'

loop_
_geom_angle_atom_site_label_1
_geom_angle_atom_site_label_2
_geom_angle_atom_site_label_3
_geom_angle
_geom_angle_site_symmetry_1
_geom_angle_site_symmetry_3
O1 Y1 Y1 31.73(4) 3_666 3_666
O1 Y1 Y1 31.51(4) . 3_666
O1 Y1 O1 63.24(7) 3_666 .
O1 Y1 O2 95.12(7) 3_666 .
O1 Y1 O2 86.59(7) . .
O1 Y1 O3 125.55(6) 3_666 .
O1 Y1 O3 161.54(7) . .
O1 Y1 N1 130.21(7) 3_666 .
O1 Y1 N1 67.07(7) . .
O2 Y1 Y1 90.99(5) . 3_666
O3 Y1 Y1 154.02(5) . 3_666
O3 Y1 O2 76.78(7) . .
N1 Y1 Y1 98.53(5) . 3_666
N1 Y1 O2 84.87(8) . .
N1 Y1 O3 103.00(7) . .
N3 Y1 Y1 104.95(6) . 3_666
N3 Y1 O1 100.58(8) . 3_666
N3 Y1 O1 104.80(8) . .
N3 Y1 O2 163.55(8) . .
N3 Y1 O3 90.01(8) . .
N3 Y1 N1 88.68(8) . .
Y1 O1 Y1 116.76(7) 3_666 .
C9 O1 Y1 125.19(15) . .
C9 O1 Y1 116.21(15) . 3_666
C26 O2 Y1 121.9(2) . .
C29 O2 Y1 124.83(19) . .
C29 O2 C26 106.6(2) . .
C30 O3 Y1 125.48(17) . .
C30 O3 C33 104.8(2) . .
C33 O3 Y1 127.40(19) . .
C1 N1 Y1 117.42(15) . .
C8 N1 Y1 137.51(19) . .
C8 N1 C1 104.8(2) . .
C9 N2 C10 123.5(2) . .
C22 N3 Y1 116.9(2) . .
C22 N3 C23 110.6(3) . .
C23 N3 Y1 132.4(2) . .
N1 C1 C9 116.0(2) . .
C2 C1 N1 112.1(2) . .
C2 C1 C9 131.9(3) . .
C1 C2 H2 126.8 . .
C1 C2 C3 106.4(3) . .
C3 C2 H2 126.8 . .
C2 C3 C8 105.9(2) . .
C4 C3 C2 135.1(3) . .
C4 C3 C8 119.0(3) . .
C3 C4 H4 120.4 . .
C5 C4 C3 119.2(3) . .
C5 C4 H4 120.4 . .
C4 C5 H5 119.4 . .
C4 C5 C6 121.2(3) . .
C6 C5 H5 119.4 . .
C5 C6 H6 119.3 . .
C7 C6 C5 121.4(3) . .
C7 C6 H6 119.3 . .
C6 C7 H7 120.7 . .
C6 C7 C8 118.6(3) . .
C8 C7 H7 120.7 . .
N1 C8 C3 110.8(2) . .
N1 C8 C7 128.7(3) . .
C7 C8 C3 120.5(3) . .
O1 C9 C1 112.6(2) . .
N2 C9 O1 115.6(2) . .
N2 C9 C1 131.8(2) . .
C11 C10 N2 120.6(3) . .
C11 C10 C15 120.6(3) . .
C15 C10 N2 118.5(3) . .
C10 C11 C16 122.5(3) . .
C12 C11 C10 118.1(3) . .
C12 C11 C16 119.4(3) . .
C11 C12 H12 119.3 . .
C13 C12 C11 121.5(4) . .
C13 C12 H12 119.3 . .
C12 C13 H13 119.7 . .
C12 C13 C14 120.7(3) . .
C14 C13 H13 119.7 . .
C13 C14 H14 119.3 . .
C13 C14 C15 121.4(4) . .
C15 C14 H14 119.3 . .
C10 C15 C19 122.1(3) . .
C14 C15 C10 117.8(3) . .
C14 C15 C19 120.1(3) . .
C11 C16 H16 107.8 . .
C11 C16 C17 112.0(3) . .
C11 C16 C18 112.1(3) . .
C17 C16 H16 107.8 . .
C18 C16 H16 107.8 . .
C18 C16 C17 109.3(3) . .
C16 C17 H17A 109.5 . .
C16 C17 H17B 109.5 . .
C16 C17 H17C 109.5 . .
H17A C17 H17B 109.5 . .
H17A C17 H17C 109.5 . .
H17B C17 H17C 109.5 . .
C16 C18 H18A 109.5 . .
C16 C18 H18B 109.5 . .
C16 C18 H18C 109.5 . .
H18A C18 H18B 109.5 . .
H18A C18 H18C 109.5 . .
H18B C18 H18C 109.5 . .
C15 C19 H19 107.2 . .
C15 C19 C20 111.4(3) . .
C15 C19 C21 113.8(3) . .
C20 C19 H19 107.2 . .
C21 C19 H19 107.2 . .
C21 C19 C20 109.6(3) . .
C19 C20 H20A 109.5 . .
C19 C20 H20B 109.5 . .
C19 C20 H20C 109.5 . .
H20A C20 H20B 109.5 . .
H20A C20 H20C 109.5 . .
H20B C20 H20C 109.5 . .
C19 C21 H21A 109.5 . .
C19 C21 H21B 109.5 . .
C19 C21 H21C 109.5 . .
H21A C21 H21B 109.5 . .
H21A C21 H21C 109.5 . .
H21B C21 H21C 109.5 . .
N3 C22 H22A 109.5 . .
N3 C22 H22B 109.5 . .
N3 C22 H22C 109.5 . .
H22A C22 H22B 109.5 . .
H22A C22 H22C 109.5 . .
H22B C22 H22C 109.5 . .
N3 C23 H23A 109.0 . .
N3 C23 H23B 109.0 . .
N3 C23 C24 113.0(3) . .
H23A C23 H23B 107.8 . .
C24 C23 H23A 109.0 . .
C24 C23 H23B 109.0 . .
C23 C24 H24 116.8 . .
C25 C24 C23 126.5(5) . .
C25 C24 H24 116.8 . .
C24 C25 H25A 120.0 . .
C24 C25 H25B 120.0 . .
H25A C25 H25B 120.0 . .
O2 C26 H26A 110.7 . .
O2 C26 H26B 110.7 . .
O2 C26 H26C 109.8 . .
O2 C26 H26D 109.8 . .
H26A C26 H26B 108.8 . .
H26C C26 H26D 108.2 . .
C27 C26 O2 105.3(4) . .
C27 C26 H26A 110.7 . .
C27 C26 H26B 110.7 . .
C27A C26 O2 109.5(6) . .
C27A C26 H26C 109.8 . .
C27A C26 H26D 109.8 . .
C26 C27 H27A 110.4 . .
C26 C27 H27B 110.4 . .
C26 C27 C28 106.6(5) . .
H27A C27 H27B 108.6 . .
C28 C27 H27A 110.4 . .
C28 C27 H27B 110.4 . .
C26 C27A H27C 110.4 . .
C26 C27A H27D 110.4 . .
C26 C27A C28A 106.6(9) . .
H27C C27A H27D 108.6 . .
C28A C27A H27C 110.4 . .
C28A C27A H27D 110.4 . .
C27 C28 H28A 110.6 . .
C27 C28 H28B 110.6 . .
C27 C28 C29 105.8(5) . .
H28A C28 H28B 108.7 . .
C29 C28 H28A 110.6 . .
C29 C28 H28B 110.6 . .
C27A C28A H28C 110.2 . .
C27A C28A H28D 110.2 . .
H28C C28A H28D 108.5 . .
C29 C28A C27A 107.3(9) . .
C29 C28A H28C 110.2 . .
C29 C28A H28D 110.2 . .
O2 C29 C28 102.1(4) . .
O2 C29 H29A 111.3 . .
O2 C29 H29B 111.3 . .
O2 C29 H29C 110.0 . .
O2 C29 H29D 110.0 . .
C28 C29 H29A 111.3 . .
C28 C29 H29B 111.3 . .
C28A C29 O2 108.3(5) . .
C28A C29 H29C 110.0 . .
C28A C29 H29D 110.0 . .
H29A C29 H29B 109.2 . .
H29C C29 H29D 108.4 . .
O3 C30 H30A 110.5 . .
O3 C30 H30B 110.5 . .
O3 C30 C31 106.1(3) . .
H30A C30 H30B 108.7 . .
C31 C30 H30A 110.5 . .
C31 C30 H30B 110.5 . .
C30 C31 H31A 110.2 . .
C30 C31 H31B 110.2 . .
C30 C31 H31C 112.3 . .
C30 C31 H31D 112.3 . .
C30 C31 C32 107.4(4) . .
C30 C31 C32A 97.6(7) . .
H31A C31 H31B 108.5 . .
H31C C31 H31D 109.8 . .
C32 C31 H31A 110.2 . .
C32 C31 H31B 110.2 . .
C32A C31 H31C 112.3 . .
C32A C31 H31D 112.3 . .
C31 C32 H32A 111.1 . .
C31 C32 H32B 111.1 . .
H32A C32 H32B 109.1 . .
C33 C32 C31 103.2(5) . .
C33 C32 H32A 111.1 . .
C33 C32 H32B 111.1 . .
O3 C33 C32 106.5(4) . .
O3 C33 H33A 110.4 . .
O3 C33 H33B 110.4 . .
O3 C33 H33C 109.8 . .
O3 C33 H33D 109.8 . .
C32 C33 H33A 110.4 . .
C32 C33 H33B 110.4 . .
H33A C33 H33B 108.6 . .
H33C C33 H33D 108.3 . .
C32A C33 O3 109.2(7) . .
C32A C33 H33C 109.8 . .
C32A C33 H33D 109.8 . .
C31 C32A H32C 111.0 . .
C31 C32A H32D 111.0 . .
C33 C32A C31 103.8(9) . .
C33 C32A H32C 111.0 . .
C33 C32A H32D 111.0 . .
H32C C32A H32D 109.0 . .

loop_
_geom_bond_atom_site_label_1
_geom_bond_atom_site_label_2
_geom_bond_distance
_geom_bond_site_symmetry_2
Y1 Y1 3.8836(5) 3_666
Y1 O1 2.2733(17) 3_666
Y1 O1 2.2874(17) .
Y1 O2 2.424(2) .
Y1 O3 2.4017(18) .
Y1 N1 2.396(2) .
Y1 N3 2.171(2) .
O1 C9 1.322(3) .
O2 C26 1.438(4) .
O2 C29 1.425(4) .
O3 C30 1.441(4) .
O3 C33 1.446(3) .
N1 C1 1.384(3) .
N1 C8 1.374(3) .
N2 C9 1.281(3) .
N2 C10 1.428(3) .
N3 C22 1.435(4) .
N3 C23 1.448(4) .
C1 C2 1.375(4) .
C1 C9 1.471(3) .
C2 H2 0.9300 .
C2 C3 1.409(4) .
C3 C4 1.405(4) .
C3 C8 1.414(4) .
C4 H4 0.9300 .
C4 C5 1.370(5) .
C5 H5 0.9300 .
C5 C6 1.378(5) .
C6 H6 0.9300 .
C6 C7 1.374(4) .
C7 H7 0.9300 .
C7 C8 1.393(4) .
C10 C11 1.404(4) .
C10 C15 1.411(4) .
C11 C12 1.399(4) .
C11 C16 1.505(5) .
C12 H12 0.9300 .
C12 C13 1.346(5) .
C13 H13 0.9300 .
C13 C14 1.370(5) .
C14 H14 0.9300 .
C14 C15 1.394(4) .
C15 C19 1.508(5) .
C16 H16 0.9800 .
C16 C17 1.541(5) .
C16 C18 1.523(5) .
C17 H17A 0.9600 .
C17 H17B 0.9600 .
C17 H17C 0.9600 .
C18 H18A 0.9600 .
C18 H18B 0.9600 .
C18 H18C 0.9600 .
C19 H19 0.9800 .
C19 C20 1.525(5) .
C19 C21 1.511(5) .
C20 H20A 0.9600 .
C20 H20B 0.9600 .
C20 H20C 0.9600 .
C21 H21A 0.9600 .
C21 H21B 0.9600 .
C21 H21C 0.9600 .
C22 H22A 0.9600 .
C22 H22B 0.9600 .
C22 H22C 0.9600 .
C23 H23A 0.9700 .
C23 H23B 0.9700 .
C23 C24 1.474(5) .
C24 H24 0.9300 .
C24 C25 1.273(6) .
C25 H25A 0.9300 .
C25 H25B 0.9300 .
C26 H26A 0.9700 .
C26 H26B 0.9700 .
C26 H26C 0.9700 .
C26 H26D 0.9700 .
C26 C27 1.421(7) .
C26 C27A 1.412(12) .
C27 H27A 0.9700 .
C27 H27B 0.9700 .
C27 C28 1.479(9) .
C27A H27C 0.9700 .
C27A H27D 0.9700 .
C27A C28A 1.461(16) .
C28 H28A 0.9700 .
C28 H28B 0.9700 .
C28 C29 1.499(7) .
C28A H28C 0.9700 .
C28A H28D 0.9700 .
C28A C29 1.423(12) .
C29 H29A 0.9700 .
C29 H29B 0.9700 .
C29 H29C 0.9700 .
C29 H29D 0.9700 .
C30 H30A 0.9700 .
C30 H30B 0.9700 .
C30 C31 1.449(5) .
C31 H31A 0.9700 .
C31 H31B 0.9700 .
C31 H31C 0.9700 .
C31 H31D 0.9700 .
C31 C32 1.512(9) .
C31 C32A 1.575(16) .
C32 H32A 0.9700 .
C32 H32B 0.9700 .
C32 C33 1.470(8) .
C33 H33A 0.9700 .
C33 H33B 0.9700 .
C33 H33C 0.9700 .
C33 H33D 0.9700 .
C33 C32A 1.394(16) .
C32A H32C 0.9700 .
C32A H32D 0.9700 .
